data_7245013
loop_
_publ_author_name
'Karunathilaka, Dilan'
'Rajapakse, R. M. G.'
'Steen, April'
'Sexton, Thomas More'
'Sparks, Nicholas'
'Mosely, Jacquelyn'
'Rheingold, Arnold L.'
'Hammer, Nathan I.'
'Tschumper, Gregory S.'
'Watkins, Davita'

_publ_section_title
;
 Correlation of Solid-State Order to Optoelectronic Behavior in
 Heterocyclic Oligomers
;
_journal_name_full CrystEngComm
_journal_paper_doi 10.1039/D2CE00560C
_journal_year 2022
_chemical_formula_moiety 'C34 H40 N2 O2 S2'
_chemical_formula_sum 'C34 H40 N2 O2 S2'
_chemical_formula_weight 572.80
_space_group_crystal_system triclinic
_space_group_IT_number 2
_space_group_name_Hall '-P 1'
_space_group_name_H-M_alt 'P -1'
_atom_sites_solution_hydrogens geom
_atom_sites_solution_primary direct
_audit_creation_date 2020-06-11
_audit_creation_method
;
Olex2 1.2-beta
(compiled 2018.05.29 svn.r3508 for OlexSys, GUI svn.r5506)
;
_audit_update_record
;
2022-04-21 deposited with the CCDC.	2022-05-30 downloaded from the CCDC.
;
_cell_angle_alpha 80.476(4)
_cell_angle_beta 86.864(6)
_cell_angle_gamma 86.423(5)
_cell_formula_units_Z 1
_cell_length_a 5.1067(9)
_cell_length_b 7.1680(8)
_cell_length_c 20.766(3)
_cell_measurement_reflns_used 671
_cell_measurement_temperature 100
_cell_measurement_theta_max 26.25
_cell_measurement_theta_min 2.99
_cell_volume 747.44(19)
_computing_cell_refinement 'SAINT v8.38A (Bruker, 2017)'
_computing_data_collection 'APEX3 v2017.3-0 (Bruker, 2017)'
_computing_data_reduction 'SAINT v8.38A (Bruker, 2017)'
_computing_molecular_graphics 'Olex2 (Dolomanov et al., 2009)'
_computing_publication_material 'Olex2 (Dolomanov et al., 2009)'
_computing_structure_refinement 'XL (Sheldrick, 2008)'
_computing_structure_solution 'ShelXT (Sheldrick, 2015)'
_diffrn_ambient_temperature 100.15
_diffrn_detector 'Bruker APEX-II CCD'
_diffrn_detector_area_resol_mean 8.258
_diffrn_detector_type 'CCD Area Detector'
_diffrn_measured_fraction_theta_full 1.000
_diffrn_measured_fraction_theta_max 0.997
_diffrn_measurement_device 'Kappa Four-Circle Diffractometer'
_diffrn_measurement_device_type 'Bruker APEX II Ultra'
_diffrn_measurement_method '\w and \f scans'
_diffrn_radiation_monochromator 'Double Bounce Multilayer Mirrors'
_diffrn_radiation_probe x-ray
_diffrn_radiation_type MoK\a
_diffrn_radiation_wavelength 0.71073
_diffrn_reflns_av_R_equivalents 0.0297
_diffrn_reflns_av_unetI/netI 0.0372
_diffrn_reflns_Laue_measured_fraction_full 1.000
_diffrn_reflns_Laue_measured_fraction_max 0.997
_diffrn_reflns_limit_h_max 6
_diffrn_reflns_limit_h_min -6
_diffrn_reflns_limit_k_max 8
_diffrn_reflns_limit_k_min -8
_diffrn_reflns_limit_l_max 22
_diffrn_reflns_limit_l_min -25
_diffrn_reflns_number 6950
_diffrn_reflns_point_group_measured_fraction_full 1.000
_diffrn_reflns_point_group_measured_fraction_max 0.997
_diffrn_reflns_theta_full 25.242
_diffrn_reflns_theta_max 26.394
_diffrn_reflns_theta_min 1.991
_diffrn_source 'Micro Focus Rotating Anode'
_diffrn_source_type 'Bruker TXS'
_diffrn_standards_number 0
_exptl_absorpt_coefficient_mu 0.212
_exptl_absorpt_correction_T_max 0.7454
_exptl_absorpt_correction_T_min 0.7077
_exptl_absorpt_correction_type multi-scan
_exptl_absorpt_process_details
;
SADABS-2016/2 (Bruker,2016/2) was used for absorption correction.
wR2(int) was 0.0622 before and 0.0337 after correction.
The Ratio of minimum to maximum transmission is 0.9494.
The \l/2 correction factor is Not present.
;
_exptl_crystal_colour yellow
_exptl_crystal_colour_primary yellow
_exptl_crystal_density_diffrn 1.273
_exptl_crystal_description block
_exptl_crystal_F_000 306
_exptl_crystal_size_max 0.33
_exptl_crystal_size_mid 0.29
_exptl_crystal_size_min 0.24
_refine_diff_density_max 0.369
_refine_diff_density_min -0.210
_refine_diff_density_rms 0.056
_refine_ls_extinction_method none
_refine_ls_goodness_of_fit_ref 1.064
_refine_ls_hydrogen_treatment constr
_refine_ls_matrix_type full
_refine_ls_number_parameters 183
_refine_ls_number_reflns 3063
_refine_ls_number_restraints 0
_refine_ls_restrained_S_all 1.064
_refine_ls_R_factor_all 0.0479
_refine_ls_R_factor_gt 0.0394
_refine_ls_shift/su_max 0.001
_refine_ls_shift/su_mean 0.000
_refine_ls_structure_factor_coef Fsqd
_refine_ls_weighting_details 'w=1/[\s^2^(Fo^2^)+(0.0358P)^2^+0.3972P] where P=(Fo^2^+2Fc^2^)/3'
_refine_ls_weighting_scheme calc
_refine_ls_wR_factor_gt 0.0876
_refine_ls_wR_factor_ref 0.0920
_reflns_Friedel_coverage 0.000
_reflns_number_gt 2675
_reflns_number_total 3063
_reflns_threshold_expression 'I > 2\s(I)'
_cod_data_source_file d2ce00560c2.cif
_cod_data_source_block dwat58_0m_a
_cod_depositor_comments
;
The following automatic conversions were performed:

data item '_diffrn_radiation_probe' value 'X-ray' was changed to
'x-ray' in accordance with the
/home/data/users/saulius/crontab/automatic-downloads/rss-feeds/RSC/lib/dictionaries/cif_core.dic
dictionary named 'cif_core.dic' version 2.4.2 last updated on
2011-04-26.

Automatic conversion script
Id: cif_fix_values 7556 2019-12-06 15:28:31Z antanas 
;
_cod_original_cell_volume 747.43(19)
_cod_database_code 7245013
_shelx_shelxl_version_number 2016/6
_shelx_space_group_comment
;
The symmetry employed for this shelxl refinement is uniquely defined
by the following loop, which should always be used as a source of
symmetry information in preference to the above space-group names.
They are only intended as comments.
;
_shelx_estimated_absorpt_t_max 0.951
_shelx_estimated_absorpt_t_min 0.933
_olex2_refinement_description
;
1. Fixed Uiso
 At 1.2 times of:
  All C(H) groups, All C(H,H) groups
 At 1.5 times of:
  All C(H,H,H) groups
2.a Secondary CH2 refined with riding coordinates:
 C6(H6A,H6B), C4(H4A,H4B), C3(H3A,H3B), C5(H5A,H5B), C2(H2A,H2B)
2.b Aromatic/amide H refined with riding coordinates:
 C12(H12), C9(H9), C8(H8), C13(H13)
2.c Idealised Me refined as rotating group:
 C17(H17A,H17B,H17C), C1(H1A,H1B,H1C)
;
_olex2_submission_special_instructions 'No special instructions were received'

loop_
_space_group_symop_operation_xyz
'x, y, z'
'-x, -y, -z'

loop_
_atom_site_label
_atom_site_type_symbol
_atom_site_fract_x
_atom_site_fract_y
_atom_site_fract_z
_atom_site_U_iso_or_equiv
_atom_site_adp_type
_atom_site_occupancy
_atom_site_site_symmetry_order
_atom_site_calc_flag
_atom_site_refinement_flags_posn
_atom_site_refinement_flags_adp
_atom_site_refinement_flags_occupancy
_atom_site_disorder_assembly
_atom_site_disorder_group
S1 S 0.53847(8) -0.05514(6) 0.75603(2) 0.01669(12) Uani 1 1 d . . . . .
O1 O 0.0124(2) 0.02867(15) 0.61733(5) 0.0137(2) Uani 1 1 d . . . . .
N1 N -0.4532(3) -0.18431(18) 0.53108(6) 0.0128(3) Uani 1 1 d . . . . .
C15 C -0.3199(3) -0.0418(2) 0.54593(7) 0.0120(3) Uani 1 1 d . . . . .
C10 C 0.3385(3) 0.0463(2) 0.69343(7) 0.0143(3) Uani 1 1 d . . . . .
C14 C -0.1310(3) -0.1036(2) 0.59618(7) 0.0131(3) Uani 1 1 d . . . . .
C12 C 0.1323(3) -0.2566(2) 0.67226(8) 0.0164(3) Uani 1 1 d . . . . .
H12 H 0.218644 -0.354043 0.701552 0.020 Uiso 1 1 calc R . . . .
C11 C 0.1721(3) -0.0679(2) 0.66399(7) 0.0139(3) Uani 1 1 d . . . . .
C17 C -0.7746(3) -0.3131(2) 0.47255(8) 0.0161(3) Uani 1 1 d . . . . .
H17A H -0.732359 -0.333206 0.427518 0.024 Uiso 1 1 calc GR . . . .
H17B H -0.964447 -0.287864 0.478532 0.024 Uiso 1 1 calc GR . . . .
H17C H -0.719253 -0.426707 0.502873 0.024 Uiso 1 1 calc GR . . . .
C9 C 0.3615(3) 0.2382(2) 0.67995(8) 0.0168(3) Uani 1 1 d . . . . .
H9 H 0.268486 0.319533 0.647008 0.020 Uiso 1 1 calc R . . . .
C16 C -0.6331(3) -0.1468(2) 0.48594(7) 0.0122(3) Uani 1 1 d . . . . .
C8 C 0.5396(3) 0.3023(2) 0.72061(8) 0.0183(4) Uani 1 1 d . . . . .
H8 H 0.578241 0.431594 0.717186 0.022 Uiso 1 1 calc R . . . .
C7 C 0.6500(3) 0.1626(2) 0.76485(8) 0.0161(3) Uani 1 1 d . . . . .
C13 C -0.0630(3) -0.2793(2) 0.62866(8) 0.0161(3) Uani 1 1 d . . . . .
H13 H -0.133083 -0.395042 0.623168 0.019 Uiso 1 1 calc R . . . .
C6 C 0.8404(3) 0.1760(2) 0.81638(8) 0.0192(4) Uani 1 1 d . . . . .
H6A H 1.011369 0.113979 0.804964 0.023 Uiso 1 1 calc R . . . .
H6B H 0.774100 0.106786 0.858789 0.023 Uiso 1 1 calc R . . . .
C4 C 1.0668(4) 0.3966(3) 0.87710(8) 0.0225(4) Uani 1 1 d . . . . .
H4A H 1.241224 0.338307 0.866420 0.027 Uiso 1 1 calc R . . . .
H4B H 0.999165 0.324932 0.918951 0.027 Uiso 1 1 calc R . . . .
C3 C 1.0979(4) 0.6014(3) 0.88555(9) 0.0258(4) Uani 1 1 d . . . . .
H3A H 1.162646 0.673353 0.843455 0.031 Uiso 1 1 calc R . . . .
H3B H 0.923612 0.658936 0.896802 0.031 Uiso 1 1 calc R . . . .
C5 C 0.8815(3) 0.3803(2) 0.82365(8) 0.0213(4) Uani 1 1 d . . . . .
H5A H 0.952844 0.448079 0.781553 0.026 Uiso 1 1 calc R . . . .
H5B H 0.709320 0.443277 0.833491 0.026 Uiso 1 1 calc R . . . .
C1 C 1.3084(5) 0.8231(3) 0.94892(10) 0.0400(6) Uani 1 1 d . . . . .
H1A H 1.372060 0.899614 0.908194 0.060 Uiso 1 1 calc GR . . . .
H1B H 1.432086 0.825413 0.983208 0.060 Uiso 1 1 calc GR . . . .
H1C H 1.135669 0.875080 0.962248 0.060 Uiso 1 1 calc GR . . . .
C2 C 1.2859(4) 0.6196(3) 0.93821(9) 0.0299(4) Uani 1 1 d . . . . .
H2A H 1.462080 0.567185 0.925924 0.036 Uiso 1 1 calc R . . . .
H2B H 1.225505 0.542800 0.979835 0.036 Uiso 1 1 calc R . . . .

loop_
_atom_site_aniso_label
_atom_site_aniso_U_11
_atom_site_aniso_U_22
_atom_site_aniso_U_33
_atom_site_aniso_U_23
_atom_site_aniso_U_13
_atom_site_aniso_U_12
S1 0.0180(2) 0.0157(2) 0.0169(2) -0.00265(15) -0.00454(15) -0.00155(16)
O1 0.0152(6) 0.0118(5) 0.0152(5) -0.0034(4) -0.0038(4) -0.0023(4)
N1 0.0126(7) 0.0110(6) 0.0154(7) -0.0040(5) 0.0009(5) -0.0019(5)
C15 0.0124(8) 0.0109(7) 0.0137(7) -0.0048(6) 0.0024(6) -0.0018(6)
C10 0.0126(8) 0.0175(8) 0.0133(8) -0.0045(6) 0.0004(6) -0.0005(6)
C14 0.0121(8) 0.0135(8) 0.0156(8) -0.0076(6) 0.0023(6) -0.0051(6)
C12 0.0166(8) 0.0146(8) 0.0177(8) -0.0022(6) -0.0024(6) 0.0003(6)
C11 0.0128(8) 0.0171(8) 0.0121(7) -0.0032(6) -0.0005(6) 0.0001(6)
C17 0.0160(8) 0.0103(8) 0.0230(9) -0.0040(6) -0.0040(7) -0.0027(6)
C9 0.0172(8) 0.0157(8) 0.0175(8) -0.0024(6) -0.0028(6) -0.0004(6)
C16 0.0113(8) 0.0115(7) 0.0148(8) -0.0051(6) 0.0021(6) -0.0024(6)
C8 0.0191(9) 0.0159(8) 0.0209(8) -0.0046(7) -0.0021(7) -0.0031(7)
C7 0.0144(8) 0.0185(8) 0.0170(8) -0.0077(6) 0.0017(6) -0.0024(6)
C13 0.0176(8) 0.0137(8) 0.0176(8) -0.0031(6) -0.0009(6) -0.0038(6)
C6 0.0181(9) 0.0223(9) 0.0185(8) -0.0060(7) -0.0035(7) -0.0019(7)
C4 0.0198(9) 0.0301(10) 0.0195(9) -0.0071(7) -0.0020(7) -0.0068(7)
C3 0.0280(10) 0.0310(10) 0.0205(9) -0.0061(8) -0.0008(7) -0.0137(8)
C5 0.0204(9) 0.0249(9) 0.0196(9) -0.0042(7) -0.0020(7) -0.0075(7)
C1 0.0515(14) 0.0456(13) 0.0282(11) -0.0132(9) -0.0008(10) -0.0258(11)
C2 0.0267(10) 0.0405(12) 0.0271(10) -0.0152(9) -0.0013(8) -0.0120(9)

loop_
_atom_type_symbol
_atom_type_description
_atom_type_scat_dispersion_real
_atom_type_scat_dispersion_imag
_atom_type_scat_source
C C 0.0033 0.0016 'International Tables Vol C Tables 4.2.6.8 and 6.1.1.4'
H H 0.0000 0.0000 'International Tables Vol C Tables 4.2.6.8 and 6.1.1.4'
N N 0.0061 0.0033 'International Tables Vol C Tables 4.2.6.8 and 6.1.1.4'
O O 0.0106 0.0060 'International Tables Vol C Tables 4.2.6.8 and 6.1.1.4'
S S 0.1246 0.1234 'International Tables Vol C Tables 4.2.6.8 and 6.1.1.4'

loop_
_geom_angle_atom_site_label_1
_geom_angle_atom_site_label_2
_geom_angle_atom_site_label_3
_geom_angle
_geom_angle_site_symmetry_1
_geom_angle_site_symmetry_3
_geom_angle_publ_flag
C10 S1 C7 92.35(8) . . ?
C11 O1 C14 106.76(12) . . ?
C16 N1 C15 119.43(13) . . ?
N1 C15 C14 113.32(13) . . ?
N1 C15 C16 121.06(14) . 2_456 ?
C16 C15 C14 125.62(14) 2_456 . ?
C11 C10 S1 120.80(12) . . ?
C9 C10 S1 110.73(12) . . ?
C9 C10 C11 128.44(15) . . ?
O1 C14 C15 119.25(13) . . ?
C13 C14 O1 109.71(14) . . ?
C13 C14 C15 131.04(14) . . ?
C11 C12 H12 126.7 . . ?
C11 C12 C13 106.62(14) . . ?
C13 C12 H12 126.7 . . ?
O1 C11 C10 115.73(13) . . ?
C12 C11 O1 109.99(13) . . ?
C12 C11 C10 134.28(15) . . ?
H17A C17 H17B 109.5 . . ?
H17A C17 H17C 109.5 . . ?
H17B C17 H17C 109.5 . . ?
C16 C17 H17A 109.5 . . ?
C16 C17 H17B 109.5 . . ?
C16 C17 H17C 109.5 . . ?
C10 C9 H9 123.7 . . ?
C10 C9 C8 112.58(15) . . ?
C8 C9 H9 123.7 . . ?
N1 C16 C15 119.51(14) . 2_456 ?
N1 C16 C17 116.19(14) . . ?
C15 C16 C17 124.30(14) 2_456 . ?
C9 C8 H8 122.9 . . ?
C7 C8 C9 114.16(15) . . ?
C7 C8 H8 122.9 . . ?
C8 C7 S1 110.16(12) . . ?
C8 C7 C6 129.42(15) . . ?
C6 C7 S1 120.42(12) . . ?
C14 C13 C12 106.92(14) . . ?
C14 C13 H13 126.5 . . ?
C12 C13 H13 126.5 . . ?
C7 C6 H6A 109.1 . . ?
C7 C6 H6B 109.1 . . ?
C7 C6 C5 112.54(14) . . ?
H6A C6 H6B 107.8 . . ?
C5 C6 H6A 109.1 . . ?
C5 C6 H6B 109.1 . . ?
H4A C4 H4B 107.8 . . ?
C3 C4 H4A 109.0 . . ?
C3 C4 H4B 109.0 . . ?
C5 C4 H4A 109.0 . . ?
C5 C4 H4B 109.0 . . ?
C5 C4 C3 112.73(15) . . ?
C4 C3 H3A 108.9 . . ?
C4 C3 H3B 108.9 . . ?
H3A C3 H3B 107.8 . . ?
C2 C3 C4 113.19(16) . . ?
C2 C3 H3A 108.9 . . ?
C2 C3 H3B 108.9 . . ?
C6 C5 H5A 108.9 . . ?
C6 C5 H5B 108.9 . . ?
C4 C5 C6 113.33(15) . . ?
C4 C5 H5A 108.9 . . ?
C4 C5 H5B 108.9 . . ?
H5A C5 H5B 107.7 . . ?
H1A C1 H1B 109.5 . . ?
H1A C1 H1C 109.5 . . ?
H1B C1 H1C 109.5 . . ?
C2 C1 H1A 109.5 . . ?
C2 C1 H1B 109.5 . . ?
C2 C1 H1C 109.5 . . ?
C3 C2 C1 113.40(18) . . ?
C3 C2 H2A 108.9 . . ?
C3 C2 H2B 108.9 . . ?
C1 C2 H2A 108.9 . . ?
C1 C2 H2B 108.9 . . ?
H2A C2 H2B 107.7 . . ?

loop_
_geom_bond_atom_site_label_1
_geom_bond_atom_site_label_2
_geom_bond_distance
_geom_bond_site_symmetry_2
_geom_bond_publ_flag
S1 C10 1.7325(16) . ?
S1 C7 1.7353(16) . ?
O1 C14 1.3741(18) . ?
O1 C11 1.3702(19) . ?
N1 C15 1.3478(19) . ?
N1 C16 1.332(2) . ?
C15 C14 1.456(2) . ?
C15 C16 1.415(2) 2_456 ?
C10 C11 1.441(2) . ?
C10 C9 1.369(2) . ?
C14 C13 1.360(2) . ?
C12 H12 0.9500 . ?
C12 C11 1.361(2) . ?
C12 C13 1.417(2) . ?
C17 H17A 0.9800 . ?
C17 H17B 0.9800 . ?
C17 H17C 0.9800 . ?
C17 C16 1.503(2) . ?
C9 H9 0.9500 . ?
C9 C8 1.420(2) . ?
C8 H8 0.9500 . ?
C8 C7 1.359(2) . ?
C7 C6 1.503(2) . ?
C13 H13 0.9500 . ?
C6 H6A 0.9900 . ?
C6 H6B 0.9900 . ?
C6 C5 1.525(2) . ?
C4 H4A 0.9900 . ?
C4 H4B 0.9900 . ?
C4 C3 1.526(2) . ?
C4 C5 1.521(2) . ?
C3 H3A 0.9900 . ?
C3 H3B 0.9900 . ?
C3 C2 1.521(2) . ?
C5 H5A 0.9900 . ?
C5 H5B 0.9900 . ?
C1 H1A 0.9800 . ?
C1 H1B 0.9800 . ?
C1 H1C 0.9800 . ?
C1 C2 1.523(3) . ?
C2 H2A 0.9900 . ?
C2 H2B 0.9900 . ?
